data_4076030
loop_
_publ_author_name
'Mathur, Pradeep'
'Singh, Amrendra K.'
'Singh, Vinay K.'
'Singh, Priti'
Rahul,
'Mobin, Shaikh M.'
'Th\"one, Carsten'

_publ_section_title
;
 Coupling Reactions of Ferrocenylacetylene with Mononuclear Metal
 Carbonyls Fe(CO)5and M(CO)6(M = Mo, W):&#x00A0; Synthesis and
 Characterization of [Fe(CO)2{\h5-2,5-Fc2C5H2CO}C(Fc)CH],
 [Fe(CO)2{\h2:\h2-2,5-Fc2C4H2Fe(CO)3}-\m-CO],
 [Fe(CO)3{\h2:\h2-2,5-Fc2C4H2CO}], 1,2,4-Triferrocenylbenzene,
 2,5-Diferrocenylthiophene, and 2,5-Diferrocenylselenophene
;
_journal_issue 20
_journal_name_full Organometallics
_journal_page_first 4793
_journal_paper_doi 10.1021/om0504755
_journal_volume 24
_journal_year 2005
_chemical_formula_sum 'C36 H30 Fe3'
_chemical_formula_weight 630.15
_chemical_name_systematic
; 
 ? 
;
_space_group_IT_number 14
_symmetry_cell_setting monoclinic
_symmetry_space_group_name_Hall '-P 2yab'
_symmetry_space_group_name_H-M 'P 1 21/a 1'
_atom_sites_solution_hydrogens geom
_atom_sites_solution_primary direct
_atom_sites_solution_secondary difmap
_audit_creation_method SHELXL-97
_cell_angle_alpha 90.00
_cell_angle_beta 95.373(8)
_cell_angle_gamma 90.00
_cell_formula_units_Z 4
_cell_length_a 11.9320(12)
_cell_length_b 12.4940(11)
_cell_length_c 18.1790(14)
_cell_measurement_reflns_used 25
_cell_measurement_temperature 293(2)
_cell_measurement_theta_max 12.5100
_cell_measurement_theta_min 6.6600
_cell_volume 2698.2(4)
_computing_cell_refinement 'Argus (Nonius, MACH3 software)'
_computing_data_collection 'Argus (Nonius, MACH3 software)'
_computing_data_reduction 'Maxus (Nonius software)'
_computing_molecular_graphics Ortep
_computing_publication_material Shelx97
_computing_structure_refinement 'SHELXL-97 (Sheldrick, 1997)'
_computing_structure_solution 'SHELXS-97 (Sheldrick, 1990)'
_diffrn_ambient_temperature 293(2)
_diffrn_measured_fraction_theta_full 0.950
_diffrn_measured_fraction_theta_max 0.950
_diffrn_measurement_device_type 'Nonius MACH3'
_diffrn_measurement_method \w/q-scan
_diffrn_radiation_monochromator graphite
_diffrn_radiation_source 'fine-focus sealed tube'
_diffrn_radiation_type MoK\a
_diffrn_radiation_wavelength 0.71073
_diffrn_reflns_av_R_equivalents 0.0238
_diffrn_reflns_av_sigmaI/netI 0.0465
_diffrn_reflns_limit_h_max 14
_diffrn_reflns_limit_h_min -14
_diffrn_reflns_limit_k_max 14
_diffrn_reflns_limit_k_min 0
_diffrn_reflns_limit_l_max 21
_diffrn_reflns_limit_l_min 0
_diffrn_reflns_number 5019
_diffrn_reflns_theta_full 24.92
_diffrn_reflns_theta_max 24.92
_diffrn_reflns_theta_min 1.12
_diffrn_standards_decay_% <3%
_diffrn_standards_interval_time 3600
_diffrn_standards_number 3
_exptl_absorpt_coefficient_mu 1.616
_exptl_absorpt_correction_T_max 0.7381
_exptl_absorpt_correction_T_min 0.6427
_exptl_absorpt_correction_type psi-scan
_exptl_crystal_colour 'Golden Yellow'
_exptl_crystal_density_diffrn 1.551
_exptl_crystal_density_method 'not measured'
_exptl_crystal_description Sqaure
_exptl_crystal_F_000 1296
_exptl_crystal_size_max 0.30
_exptl_crystal_size_mid 0.20
_exptl_crystal_size_min 0.20
_refine_diff_density_max 0.319
_refine_diff_density_min -0.249
_refine_diff_density_rms 0.060
_refine_ls_extinction_method none
_refine_ls_goodness_of_fit_ref 0.919
_refine_ls_hydrogen_treatment mixed
_refine_ls_matrix_type full
_refine_ls_number_parameters 468
_refine_ls_number_reflns 4730
_refine_ls_number_restraints 0
_refine_ls_restrained_S_all 0.919
_refine_ls_R_factor_all 0.0736
_refine_ls_R_factor_gt 0.0342
_refine_ls_shift/su_max 0.001
_refine_ls_shift/su_mean 0.000
_refine_ls_structure_factor_coef Fsqd
_refine_ls_weighting_details 'w=1/[\s^2^(Fo^2^)+(0.0547P)^2^+1.7071P] where P=(Fo^2^+2Fc^2^)/3'
_refine_ls_weighting_scheme calc
_refine_ls_wR_factor_gt 0.0803
_refine_ls_wR_factor_ref 0.0968
_reflns_number_gt 3391
_reflns_number_total 4730
_reflns_threshold_expression >2sigma(I)
_cod_data_source_file om0504755si20050610_024833.cif
_cod_data_source_block cmpd4
_cod_depositor_comments
;
The following automatic conversions were performed:

'_symmetry_cell_setting' value 'Monoclinic' changed to 'monoclinic'
according to /home/saulius/struct/CIF-dictionaries/cif_core.dic
dictionary named 'cif_core.dic' version 2.4.1 from
2010-06-29.

'_exptl_absorpt_correction_type' value 'Psi-scan'
changed to 'psi-scan' according to
/home/saulius/struct/CIF-dictionaries/cif_core.dic dictionary named
'cif_core.dic' version 2.4.1 from 2010-06-29.

Automatic conversion script
Id: cif_fix_values 1715 2011-07-08 13:25:40Z adriana 

The following automatic conversions were performed:

'_refine_ls_weighting_scheme' value 'calc
w=1/[\s^2^(Fo^2^)+(0.0547P)^2^+1.7071P] where P=(Fo^2^+2Fc^2^)/3' was
changed to 'calc'. New tag '_refine_ls_weighting_details' was
created. The value of the new tag was set to
'w=1/[\s^2^(Fo^2^)+(0.0547P)^2^+1.7071P] where P=(Fo^2^+2Fc^2^)/3'.

Automatic conversion script
Id: cif_fix_values 3143 2015-03-26 13:38:13Z robertas 
;
_cod_original_sg_symbol_H-M 'P 21/a'
_cod_database_code 4076030

loop_
_symmetry_equiv_pos_as_xyz
'x, y, z'
'-x+1/2, y+1/2, -z'
'-x, -y, -z'
'x-1/2, -y-1/2, z'

loop_
_atom_site_label
_atom_site_type_symbol
_atom_site_fract_x
_atom_site_fract_y
_atom_site_fract_z
_atom_site_U_iso_or_equiv
_atom_site_adp_type
_atom_site_occupancy
_atom_site_calc_flag
_atom_site_refinement_flags
Fe1 Fe 0.31226(5) 0.11961(4) 0.42932(3) 0.04491(16) Uani 1 d .
Fe2 Fe -0.07640(4) -0.16748(4) 0.26553(3) 0.03908(15) Uani 1 d .
Fe3 Fe 0.46585(4) 0.19241(4) 0.08698(3) 0.03851(15) Uani 1 d .
C1 C 0.3068(3) 0.0716(3) 0.19001(19) 0.0383(8) Uani 1 d .
C2 C 0.2572(3) 0.0937(3) 0.25519(18) 0.0364(8) Uani 1 d .
C3 C 0.1463(3) 0.0610(3) 0.2610(2) 0.0398(8) Uani 1 d .
C4 C 0.0835(3) 0.0041(3) 0.20640(18) 0.0383(8) Uani 1 d .
C5 C 0.1352(3) -0.0220(3) 0.1434(2) 0.0456(9) Uani 1 d .
C6 C 0.2427(3) 0.0123(3) 0.1353(2) 0.0460(9) Uani 1 d .
C7 C 0.4220(3) 0.1049(3) 0.17581(19) 0.0410(8) Uani 1 d .
C8 C 0.4834(4) 0.1982(3) 0.1990(2) 0.0464(9) Uani 1 d .
C9 C 0.5905(4) 0.1947(4) 0.1719(2) 0.0553(11) Uani 1 d .
C10 C 0.5969(4) 0.1000(4) 0.1302(3) 0.0599(11) Uani 1 d .
C11 C 0.4933(3) 0.0452(3) 0.1326(3) 0.0538(11) Uani 1 d .
C12 C 0.3224(4) 0.2438(4) 0.0289(3) 0.0656(13) Uani 1 d .
C13 C 0.3905(4) 0.3320(4) 0.0522(3) 0.0581(11) Uani 1 d .
C14 C 0.4938(4) 0.3193(4) 0.0215(2) 0.0552(11) Uani 1 d .
C15 C 0.4895(4) 0.2258(4) -0.0198(2) 0.0621(12) Uani 1 d .
C16 C 0.3826(5) 0.1794(5) -0.0154(2) 0.0710(14) Uani 1 d .
C17 C 0.3165(3) 0.1519(3) 0.31843(19) 0.0411(8) Uani 1 d .
C18 C 0.4268(3) 0.1330(4) 0.3536(2) 0.0489(10) Uani 1 d .
C19 C 0.4493(4) 0.2091(4) 0.4102(2) 0.0616(12) Uani 1 d .
C20 C 0.3541(5) 0.2749(4) 0.4115(3) 0.0694(14) Uani 1 d .
C21 C 0.2721(4) 0.2400(3) 0.3557(2) 0.0535(10) Uani 1 d .
C22 C 0.1690(5) 0.0595(5) 0.4668(3) 0.0795(16) Uani 1 d .
C23 C 0.2375(7) 0.1070(5) 0.5255(3) 0.105(2) Uani 1 d .
H23 H 0.2168 0.1635 0.5548 0.126 Uiso 1 calc R
C24 C 0.3407(6) 0.0551(6) 0.5321(3) 0.0876(19) Uani 1 d .
C25 C 0.3368(4) -0.0249(4) 0.4800(3) 0.0659(13) Uani 1 d .
C26 C 0.2325(4) -0.0218(4) 0.4394(3) 0.0573(11) Uani 1 d .
C27 C -0.0333(3) -0.0293(3) 0.21558(19) 0.0413(8) Uani 1 d .
C28 C -0.0977(3) -0.0066(3) 0.2758(3) 0.0496(10) Uani 1 d .
C29 C -0.2032(4) -0.0576(4) 0.2630(3) 0.0568(11) Uani 1 d .
C30 C -0.2066(3) -0.1111(4) 0.1953(3) 0.0607(12) Uani 1 d .
C31 C -0.1033(3) -0.0948(4) 0.1657(2) 0.0561(11) Uani 1 d .
C32 C 0.0082(4) -0.3066(4) 0.2501(4) 0.0747(15) Uani 1 d .
C33 C -0.0957(4) -0.3284(4) 0.2773(4) 0.0766(16) Uani 1 d .
C34 C -0.0963(5) -0.2781(4) 0.3446(3) 0.0715(15) Uani 1 d .
C35 C 0.0058(5) -0.2240(4) 0.3600(3) 0.0659(13) Uani 1 d .
C36 C 0.0705(4) -0.2409(4) 0.3012(3) 0.0662(13) Uani 1 d .
H3 H 0.110(3) 0.079(3) 0.304(2) 0.052(11) Uiso 1 d .
H6 H 0.275(3) -0.006(3) 0.089(2) 0.049(10) Uiso 1 d .
H18 H 0.473(3) 0.079(3) 0.3385(19) 0.043(11) Uiso 1 d .
H29 H -0.264(4) -0.055(3) 0.290(2) 0.069(14) Uiso 1 d .
H12 H 0.259(3) 0.229(3) 0.045(2) 0.055(13) Uiso 1 d .
H9 H 0.649(3) 0.249(3) 0.177(2) 0.059(12) Uiso 1 d .
H10 H 0.665(4) 0.082(3) 0.108(2) 0.070(13) Uiso 1 d .
H34 H -0.153(4) -0.278(4) 0.370(2) 0.065(14) Uiso 1 d .
H21 H 0.202(3) 0.271(3) 0.3432(19) 0.039(10) Uiso 1 d .
H15 H 0.551(3) 0.198(3) -0.042(2) 0.065(14) Uiso 1 d .
H5 H 0.097(3) -0.063(3) 0.104(2) 0.057(11) Uiso 1 d .
H11 H 0.475(3) -0.013(3) 0.1070(19) 0.041(10) Uiso 1 d .
H31 H -0.083(3) -0.124(3) 0.121(2) 0.054(12) Uiso 1 d .
H36 H 0.139(4) -0.207(4) 0.293(3) 0.079(15) Uiso 1 d .
H28 H -0.074(3) 0.031(3) 0.314(2) 0.044(11) Uiso 1 d .
H30 H -0.260(4) -0.152(4) 0.172(2) 0.069(14) Uiso 1 d .
H8 H 0.458(3) 0.250(3) 0.222(2) 0.045(12) Uiso 1 d .
H20 H 0.346(3) 0.326(3) 0.446(2) 0.057(12) Uiso 1 d .
H16 H 0.368(4) 0.114(4) -0.030(2) 0.064(14) Uiso 1 d .
H35 H 0.024(4) -0.187(3) 0.398(2) 0.059(14) Uiso 1 d .
H26 H 0.210(3) -0.066(3) 0.403(2) 0.056(12) Uiso 1 d .
H13 H 0.378(3) 0.375(3) 0.083(2) 0.043(12) Uiso 1 d .
H19 H 0.511(4) 0.210(4) 0.441(3) 0.078(15) Uiso 1 d .
H33 H -0.151(4) -0.364(4) 0.254(2) 0.069(14) Uiso 1 d .
H24 H 0.401(4) 0.074(4) 0.561(3) 0.097(19) Uiso 1 d .
H14 H 0.557(4) 0.366(4) 0.030(2) 0.076(14) Uiso 1 d .
H22 H 0.100(4) 0.074(4) 0.442(3) 0.087(18) Uiso 1 d .
H32 H 0.023(5) -0.324(5) 0.204(3) 0.12(2) Uiso 1 d .
H25 H 0.396(4) -0.067(4) 0.472(3) 0.089(18) Uiso 1 d .

loop_
_atom_site_aniso_label
_atom_site_aniso_U_11
_atom_site_aniso_U_22
_atom_site_aniso_U_33
_atom_site_aniso_U_23
_atom_site_aniso_U_13
_atom_site_aniso_U_12
Fe1 0.0587(4) 0.0405(3) 0.0352(3) -0.0041(2) 0.0028(2) -0.0029(3)
Fe2 0.0357(3) 0.0376(3) 0.0445(3) -0.0046(2) 0.0068(2) -0.0045(2)
Fe3 0.0394(3) 0.0397(3) 0.0366(3) -0.0029(2) 0.0045(2) -0.0046(2)
C1 0.046(2) 0.0272(18) 0.041(2) 0.0059(15) -0.0011(16) -0.0049(15)
C2 0.045(2) 0.0286(17) 0.0350(18) 0.0039(15) -0.0010(15) -0.0031(15)
C3 0.047(2) 0.0359(19) 0.037(2) 0.0039(16) 0.0047(17) -0.0023(17)
C4 0.043(2) 0.0339(18) 0.0374(19) 0.0067(15) 0.0003(16) -0.0054(16)
C5 0.049(2) 0.047(2) 0.041(2) -0.0029(18) 0.0015(18) -0.0145(18)
C6 0.051(2) 0.048(2) 0.040(2) -0.0043(18) 0.0087(18) -0.0079(18)
C7 0.043(2) 0.039(2) 0.040(2) 0.0059(16) -0.0001(16) -0.0069(17)
C8 0.058(3) 0.045(2) 0.036(2) 0.0002(18) -0.0007(18) -0.014(2)
C9 0.048(2) 0.062(3) 0.053(2) 0.010(2) -0.0069(19) -0.016(2)
C10 0.037(2) 0.054(3) 0.088(3) 0.008(2) 0.005(2) 0.002(2)
C11 0.050(2) 0.034(2) 0.078(3) 0.001(2) 0.009(2) 0.0010(19)
C12 0.046(3) 0.090(4) 0.060(3) 0.022(3) 0.000(2) -0.004(3)
C13 0.063(3) 0.057(3) 0.054(3) 0.007(2) 0.002(2) 0.011(2)
C14 0.061(3) 0.058(3) 0.046(2) 0.010(2) 0.002(2) -0.009(2)
C15 0.072(3) 0.078(3) 0.037(2) 0.000(2) 0.011(2) -0.009(3)
C16 0.088(4) 0.081(4) 0.041(2) -0.011(2) -0.010(2) -0.019(3)
C17 0.050(2) 0.038(2) 0.0353(19) 0.0050(16) 0.0033(16) -0.0064(17)
C18 0.049(2) 0.057(3) 0.040(2) 0.0090(19) 0.0014(18) -0.004(2)
C19 0.069(3) 0.066(3) 0.047(2) 0.005(2) -0.012(2) -0.026(3)
C20 0.110(4) 0.043(3) 0.052(3) -0.008(2) -0.009(3) -0.017(3)
C21 0.066(3) 0.038(2) 0.054(2) 0.0023(19) -0.008(2) 0.004(2)
C22 0.066(3) 0.099(4) 0.078(4) 0.025(3) 0.030(3) 0.009(3)
C23 0.165(7) 0.095(4) 0.066(4) -0.020(3) 0.067(4) 0.002(5)
C24 0.110(5) 0.116(5) 0.036(3) 0.011(3) -0.001(3) -0.036(4)
C25 0.071(3) 0.067(3) 0.059(3) 0.024(3) 0.002(2) 0.003(3)
C26 0.064(3) 0.055(3) 0.052(3) 0.009(2) 0.004(2) -0.016(2)
C27 0.043(2) 0.040(2) 0.040(2) 0.0070(16) -0.0008(16) -0.0043(16)
C28 0.050(2) 0.039(2) 0.060(3) 0.001(2) 0.008(2) 0.0031(19)
C29 0.041(2) 0.055(3) 0.075(3) 0.008(2) 0.009(2) 0.006(2)
C30 0.037(2) 0.084(3) 0.059(3) 0.006(2) -0.009(2) -0.009(2)
C31 0.050(2) 0.075(3) 0.042(2) 0.004(2) -0.0044(19) -0.011(2)
C32 0.070(3) 0.055(3) 0.103(4) -0.018(3) 0.022(3) 0.014(2)
C33 0.065(3) 0.038(2) 0.127(5) -0.015(3) 0.010(3) -0.009(2)
C34 0.075(4) 0.053(3) 0.092(4) 0.020(3) 0.030(3) -0.004(3)
C35 0.084(4) 0.055(3) 0.056(3) 0.016(2) -0.004(3) 0.000(3)
C36 0.049(3) 0.056(3) 0.094(4) 0.014(3) 0.007(3) 0.009(2)

loop_
_atom_type_symbol
_atom_type_description
_atom_type_scat_dispersion_real
_atom_type_scat_dispersion_imag
_atom_type_scat_source
C C 0.0033 0.0016 'International Tables Vol C Tables 4.2.6.8 and 6.1.1.4'
H H 0.0000 0.0000 'International Tables Vol C Tables 4.2.6.8 and 6.1.1.4'
Fe Fe 0.3463 0.8444 'International Tables Vol C Tables 4.2.6.8 and 6.1.1.4'

loop_
_geom_angle_atom_site_label_1
_geom_angle_atom_site_label_2
_geom_angle_atom_site_label_3
_geom_angle
C26 Fe1 C24 67.0(2)
C26 Fe1 C20 166.1(2)
C24 Fe1 C20 120.1(2)
C26 Fe1 C19 152.5(2)
C24 Fe1 C19 107.9(2)
C20 Fe1 C19 40.3(2)
C26 Fe1 C18 118.98(19)
C24 Fe1 C18 126.1(2)
C20 Fe1 C18 67.9(2)
C19 Fe1 C18 40.48(17)
C26 Fe1 C25 39.94(18)
C24 Fe1 C25 39.5(2)
C20 Fe1 C25 152.9(2)
C19 Fe1 C25 118.7(2)
C18 Fe1 C25 107.6(2)
C26 Fe1 C21 128.31(18)
C24 Fe1 C21 154.6(2)
C20 Fe1 C21 40.48(17)
C19 Fe1 C21 68.05(19)
C18 Fe1 C21 68.08(18)
C25 Fe1 C21 164.95(19)
C26 Fe1 C22 39.9(2)
C24 Fe1 C22 67.7(2)
C20 Fe1 C22 128.9(2)
C19 Fe1 C22 165.7(2)
C18 Fe1 C22 153.1(2)
C25 Fe1 C22 67.2(2)
C21 Fe1 C22 109.7(2)
C26 Fe1 C23 66.9(2)
C24 Fe1 C23 39.8(2)
C20 Fe1 C23 110.0(2)
C19 Fe1 C23 127.6(3)
C18 Fe1 C23 163.8(3)
C25 Fe1 C23 66.4(2)
C21 Fe1 C23 121.6(2)
C22 Fe1 C23 40.5(2)
C26 Fe1 C17 108.36(17)
C24 Fe1 C17 163.5(2)
C20 Fe1 C17 68.22(16)
C19 Fe1 C17 68.41(16)
C18 Fe1 C17 40.77(15)
C25 Fe1 C17 126.93(19)
C21 Fe1 C17 40.51(15)
C22 Fe1 C17 119.8(2)
C23 Fe1 C17 154.9(3)
C35 Fe2 C34 40.4(2)
C35 Fe2 C36 40.2(2)
C34 Fe2 C36 67.7(2)
C35 Fe2 C31 159.94(19)
C34 Fe2 C31 157.2(2)
C36 Fe2 C31 123.2(2)
C35 Fe2 C30 158.6(2)
C34 Fe2 C30 123.1(2)
C36 Fe2 C30 159.9(2)
C31 Fe2 C30 40.40(16)
C35 Fe2 C28 108.7(2)
C34 Fe2 C28 125.8(2)
C36 Fe2 C28 121.90(19)
C31 Fe2 C28 68.27(19)
C30 Fe2 C28 67.8(2)
C35 Fe2 C33 67.5(2)
C34 Fe2 C33 39.6(2)
C36 Fe2 C33 67.9(2)
C31 Fe2 C33 121.8(2)
C30 Fe2 C33 108.6(2)
C28 Fe2 C33 161.39(19)
C35 Fe2 C27 123.43(18)
C34 Fe2 C27 161.0(2)
C36 Fe2 C27 106.19(17)
C31 Fe2 C27 41.20(15)
C30 Fe2 C27 68.78(17)
C28 Fe2 C27 40.92(15)
C33 Fe2 C27 156.7(2)
C35 Fe2 C29 123.6(2)
C34 Fe2 C29 109.8(2)
C36 Fe2 C29 158.1(2)
C31 Fe2 C29 67.89(19)
C30 Fe2 C29 40.03(18)
C28 Fe2 C29 40.47(16)
C33 Fe2 C29 125.1(2)
C27 Fe2 C29 68.75(16)
C35 Fe2 C32 67.2(2)
C34 Fe2 C32 67.0(2)
C36 Fe2 C32 40.2(2)
C31 Fe2 C32 107.3(2)
C30 Fe2 C32 124.4(2)
C28 Fe2 C32 156.93(19)
C33 Fe2 C32 40.3(2)
C27 Fe2 C32 120.72(19)
C29 Fe2 C32 160.8(2)
C8 Fe3 C14 123.62(17)
C8 Fe3 C12 120.9(2)
C14 Fe3 C12 67.95(19)
C8 Fe3 C15 160.31(17)
C14 Fe3 C15 39.96(18)
C12 Fe3 C15 67.9(2)
C8 Fe3 C16 156.6(2)
C14 Fe3 C16 67.5(2)
C12 Fe3 C16 39.9(2)
C15 Fe3 C16 40.59(19)
C8 Fe3 C13 106.40(19)
C14 Fe3 C13 40.55(18)
C12 Fe3 C13 40.6(2)
C15 Fe3 C13 67.9(2)
C16 Fe3 C13 67.7(2)
C8 Fe3 C11 67.97(18)
C14 Fe3 C11 156.64(18)
C12 Fe3 C11 126.48(19)
C15 Fe3 C11 123.0(2)
C16 Fe3 C11 110.4(2)
C13 Fe3 C11 162.20(18)
C8 Fe3 C10 68.30(19)
C14 Fe3 C10 120.39(18)
C12 Fe3 C10 163.3(2)
C15 Fe3 C10 108.3(2)
C16 Fe3 C10 126.8(2)
C13 Fe3 C10 154.74(19)
C11 Fe3 C10 40.74(16)
C8 Fe3 C9 40.63(16)
C14 Fe3 C9 106.54(17)
C12 Fe3 C9 155.3(2)
C15 Fe3 C9 124.29(19)
C16 Fe3 C9 162.3(2)
C13 Fe3 C9 119.5(2)
C11 Fe3 C9 68.01(18)
C10 Fe3 C9 40.41(18)
C8 Fe3 C7 40.67(14)
C14 Fe3 C7 160.65(16)
C12 Fe3 C7 108.20(17)
C15 Fe3 C7 158.03(17)
C16 Fe3 C7 122.55(18)
C13 Fe3 C7 124.20(17)
C11 Fe3 C7 40.65(15)
C10 Fe3 C7 68.83(17)
C9 Fe3 C7 68.58(15)
C2 C1 C6 117.3(3)
C2 C1 C7 124.4(3)
C6 C1 C7 118.4(3)
C1 C2 C3 119.0(3)
C1 C2 C17 122.9(3)
C3 C2 C17 118.1(3)
C4 C3 C2 123.2(3)
C4 C3 H3 117(2)
C2 C3 H3 120(2)
C3 C4 C5 117.4(3)
C3 C4 C27 121.1(3)
C5 C4 C27 121.5(3)
C6 C5 C4 120.4(3)
C6 C5 H5 118(2)
C4 C5 H5 122(2)
C5 C6 C1 122.6(4)
C5 C6 H6 117(2)
C1 C6 H6 120(2)
C8 C7 C11 106.0(3)
C8 C7 C1 129.7(3)
C11 C7 C1 124.2(3)
C8 C7 Fe3 68.6(2)
C11 C7 Fe3 68.7(2)
C1 C7 Fe3 126.4(2)
C9 C8 C7 109.2(4)
C9 C8 Fe3 70.2(2)
C7 C8 Fe3 70.8(2)
C9 C8 H8 125(3)
C7 C8 H8 126(3)
Fe3 C8 H8 122(3)
C8 C9 C10 108.0(4)
C8 C9 Fe3 69.2(2)
C10 C9 Fe3 69.8(2)
C8 C9 H9 128(2)
C10 C9 H9 124(2)
Fe3 C9 H9 123(2)
C11 C10 C9 107.3(4)
C11 C10 Fe3 69.3(2)
C9 C10 Fe3 69.8(2)
C11 C10 H10 132(3)
C9 C10 H10 120(3)
Fe3 C10 H10 128(3)
C10 C11 C7 109.4(4)
C10 C11 Fe3 70.0(2)
C7 C11 Fe3 70.7(2)
C10 C11 H11 124(2)
C7 C11 H11 126(2)
Fe3 C11 H11 120(2)
C16 C12 C13 108.2(5)
C16 C12 Fe3 70.2(3)
C13 C12 Fe3 69.9(3)
C16 C12 H12 127(3)
C13 C12 H12 124(3)
Fe3 C12 H12 119(3)
C14 C13 C12 107.1(5)
C14 C13 Fe3 69.5(3)
C12 C13 Fe3 69.5(3)
C14 C13 H13 126(3)
C12 C13 H13 126(3)
Fe3 C13 H13 118(3)
C15 C14 C13 108.6(4)
C15 C14 Fe3 70.1(3)
C13 C14 Fe3 70.0(2)
C15 C14 H14 126(3)
C13 C14 H14 126(3)
Fe3 C14 H14 124(3)
C14 C15 C16 107.7(4)
C14 C15 Fe3 70.0(2)
C16 C15 Fe3 69.8(2)
C14 C15 H15 124(3)
C16 C15 H15 128(3)
Fe3 C15 H15 121(3)
C12 C16 C15 108.4(5)
C12 C16 Fe3 69.9(3)
C15 C16 Fe3 69.6(3)
C12 C16 H16 128(3)
C15 C16 H16 122(3)
Fe3 C16 H16 115(3)
C21 C17 C18 106.5(3)
C21 C17 C2 125.3(3)
C18 C17 C2 128.2(3)
C21 C17 Fe1 69.0(2)
C18 C17 Fe1 68.6(2)
C2 C17 Fe1 127.5(2)
C19 C18 C17 108.7(4)
C19 C18 Fe1 69.8(3)
C17 C18 Fe1 70.6(2)
C19 C18 H18 129(2)
C17 C18 H18 122(2)
Fe1 C18 H18 126(2)
C20 C19 C18 107.9(4)
C20 C19 Fe1 69.8(3)
C18 C19 Fe1 69.7(2)
C20 C19 H19 128(3)
C18 C19 H19 124(3)
Fe1 C19 H19 123(3)
C19 C20 C21 108.3(4)
C19 C20 Fe1 69.9(3)
C21 C20 Fe1 69.9(2)
C19 C20 H20 124(3)
C21 C20 H20 127(3)
Fe1 C20 H20 121(3)
C20 C21 C17 108.6(4)
C20 C21 Fe1 69.6(3)
C17 C21 Fe1 70.5(2)
C20 C21 H21 126(2)
C17 C21 H21 125(2)
Fe1 C21 H21 128(2)
C26 C22 C23 106.4(5)
C26 C22 Fe1 69.4(3)
C23 C22 Fe1 69.8(3)
C26 C22 H22 117(3)
C23 C22 H22 136(3)
Fe1 C22 H22 120(3)
C24 C23 C22 108.3(5)
C24 C23 Fe1 69.8(3)
C22 C23 Fe1 69.7(3)
C24 C23 H23 125.8
C22 C23 H23 125.8
Fe1 C23 H23 126.3
C25 C24 C23 107.9(5)
C25 C24 Fe1 70.3(3)
C23 C24 Fe1 70.4(3)
C25 C24 H24 125(4)
C23 C24 H24 126(4)
Fe1 C24 H24 120(4)
C24 C25 C26 108.5(5)
C24 C25 Fe1 70.2(3)
C26 C25 Fe1 69.5(3)
C24 C25 H25 124(3)
C26 C25 H25 128(3)
Fe1 C25 H25 122(3)
C22 C26 C25 108.8(5)
C22 C26 Fe1 70.7(3)
C25 C26 Fe1 70.5(3)
C22 C26 H26 126(3)
C25 C26 H26 125(3)
Fe1 C26 H26 126(3)
C28 C27 C31 106.0(3)
C28 C27 C4 127.8(3)
C31 C27 C4 126.2(3)
C28 C27 Fe2 69.5(2)
C31 C27 Fe2 69.0(2)
C4 C27 Fe2 124.7(2)
C29 C28 C27 108.7(4)
C29 C28 Fe2 69.9(2)
C27 C28 Fe2 69.6(2)
C29 C28 H28 127(2)
C27 C28 H28 125(2)
Fe2 C28 H28 125(2)
C30 C29 C28 108.2(4)
C30 C29 Fe2 70.0(3)
C28 C29 Fe2 69.6(2)
C30 C29 H29 121(3)
C28 C29 H29 130(3)
Fe2 C29 H29 130(3)
C29 C30 C31 108.3(4)
C29 C30 Fe2 70.0(2)
C31 C30 Fe2 69.3(2)
C29 C30 H30 130(3)
C31 C30 H30 121(3)
Fe2 C30 H30 125(3)
C30 C31 C27 108.7(4)
C30 C31 Fe2 70.3(2)
C27 C31 Fe2 69.8(2)
C30 C31 H31 126(2)
C27 C31 H31 126(2)
Fe2 C31 H31 124(2)
C36 C32 C33 108.1(5)
C36 C32 Fe2 69.4(3)
C33 C32 Fe2 69.6(3)
C36 C32 H32 128(4)
C33 C32 H32 123(4)
Fe2 C32 H32 118(4)
C34 C33 C32 107.7(5)
C34 C33 Fe2 69.7(3)
C32 C33 Fe2 70.1(3)
C34 C33 H33 126(3)
C32 C33 H33 126(3)
Fe2 C33 H33 123(3)
C33 C34 C35 108.8(5)
C33 C34 Fe2 70.7(3)
C35 C34 Fe2 69.8(3)
C33 C34 H34 123(3)
C35 C34 H34 128(3)
Fe2 C34 H34 122(3)
C36 C35 C34 107.9(5)
C36 C35 Fe2 70.2(3)
C34 C35 Fe2 69.8(3)
C36 C35 H35 126(3)
C34 C35 H35 126(3)
Fe2 C35 H35 124(3)
C35 C36 C32 107.5(5)
C35 C36 Fe2 69.6(3)
C32 C36 Fe2 70.4(3)
C35 C36 H36 127(3)
C32 C36 H36 125(3)
Fe2 C36 H36 119(3)

loop_
_geom_bond_atom_site_label_1
_geom_bond_atom_site_label_2
_geom_bond_distance
Fe1 C26 2.023(4)
Fe1 C24 2.034(5)
Fe1 C20 2.037(4)
Fe1 C19 2.037(4)
Fe1 C18 2.035(4)
Fe1 C25 2.036(5)
Fe1 C21 2.041(4)
Fe1 C22 2.041(5)
Fe1 C23 2.042(5)
Fe1 C17 2.061(3)
Fe2 C35 2.023(5)
Fe2 C34 2.024(5)
Fe2 C36 2.030(4)
Fe2 C31 2.028(4)
Fe2 C30 2.042(4)
Fe2 C28 2.037(4)
Fe2 C33 2.037(5)
Fe2 C27 2.039(3)
Fe2 C29 2.041(4)
Fe2 C32 2.043(5)
Fe3 C8 2.029(4)
Fe3 C14 2.029(4)
Fe3 C12 2.029(4)
Fe3 C15 2.030(4)
Fe3 C16 2.033(4)
Fe3 C13 2.035(5)
Fe3 C11 2.031(4)
Fe3 C10 2.041(4)
Fe3 C9 2.042(4)
Fe3 C7 2.058(3)
C1 C2 1.400(5)
C1 C6 1.407(5)
C1 C7 1.482(5)
C2 C3 1.399(5)
C2 C17 1.483(5)
C3 C4 1.383(5)
C3 H3 0.96(4)
C4 C5 1.390(5)
C4 C27 1.479(5)
C5 C6 1.374(5)
C5 H5 0.96(4)
C6 H6 0.98(4)
C7 C8 1.420(5)
C7 C11 1.421(5)
C8 C9 1.413(6)
C8 H8 0.84(4)
C9 C10 1.410(6)
C9 H9 0.97(4)
C10 C11 1.418(6)
C10 H10 0.96(4)
C11 H11 0.88(4)
C12 C16 1.386(7)
C12 C13 1.410(7)
C12 H12 0.86(4)
C13 C14 1.408(6)
C13 H13 0.80(4)
C14 C15 1.387(6)
C14 H14 0.95(4)
C15 C16 1.409(7)
C15 H15 0.93(4)
C16 H16 0.87(4)
C17 C21 1.420(5)
C17 C18 1.427(5)
C18 C19 1.409(6)
C18 H18 0.93(4)
C19 C20 1.404(7)
C19 H19 0.88(5)
C20 C21 1.410(6)
C20 H20 0.91(4)
C21 H21 0.93(3)
C22 C26 1.387(7)
C22 C23 1.413(8)
C22 H22 0.92(5)
C23 C24 1.387(9)
C23 H23 0.9300
C24 C25 1.375(8)
C24 H24 0.88(5)
C25 C26 1.386(6)
C25 H25 0.91(5)
C26 H26 0.89(4)
C27 C28 1.425(5)
C27 C31 1.431(5)
C28 C29 1.410(6)
C28 H28 0.87(4)
C29 C30 1.397(6)
C29 H29 0.91(4)
C30 C31 1.405(6)
C30 H30 0.89(4)
C31 H31 0.94(4)
C32 C36 1.400(7)
C32 C33 1.405(7)
C32 H32 0.90(6)
C33 C34 1.375(8)
C33 H33 0.87(4)
C34 C35 1.399(7)
C34 H34 0.85(4)
C35 C36 1.392(7)
C35 H35 0.84(4)
C36 H36 0.95(5)

loop_
_geom_torsion_atom_site_label_1
_geom_torsion_atom_site_label_2
_geom_torsion_atom_site_label_3
_geom_torsion_atom_site_label_4
_geom_torsion
C6 C1 C2 C3 -3.2(5)
C7 C1 C2 C3 178.0(3)
C6 C1 C2 C17 177.7(3)
C7 C1 C2 C17 -1.1(5)
C1 C2 C3 C4 2.3(5)
C17 C2 C3 C4 -178.5(3)
C2 C3 C4 C5 0.8(5)
C2 C3 C4 C27 179.6(3)
C3 C4 C5 C6 -2.9(5)
C27 C4 C5 C6 178.3(3)
C4 C5 C6 C1 2.0(6)
C2 C1 C6 C5 1.1(5)
C7 C1 C6 C5 -180.0(3)
C2 C1 C7 C8 -33.9(6)
C6 C1 C7 C8 147.3(4)
C2 C1 C7 C11 147.4(4)
C6 C1 C7 C11 -31.4(5)
C2 C1 C7 Fe3 -125.2(3)
C6 C1 C7 Fe3 56.0(4)
C14 Fe3 C7 C8 -41.4(6)
C12 Fe3 C7 C8 -116.5(3)
C15 Fe3 C7 C8 167.6(5)
C16 Fe3 C7 C8 -158.1(3)
C13 Fe3 C7 C8 -74.5(3)
C11 Fe3 C7 C8 118.2(3)
C10 Fe3 C7 C8 80.9(3)
C9 Fe3 C7 C8 37.4(3)
C8 Fe3 C7 C11 -118.2(3)
C14 Fe3 C7 C11 -159.6(5)
C12 Fe3 C7 C11 125.3(3)
C15 Fe3 C7 C11 49.4(6)
C16 Fe3 C7 C11 83.7(3)
C13 Fe3 C7 C11 167.3(3)
C10 Fe3 C7 C11 -37.2(3)
C9 Fe3 C7 C11 -80.8(3)
C8 Fe3 C7 C1 124.3(4)
C14 Fe3 C7 C1 82.9(6)
C12 Fe3 C7 C1 7.8(4)
C15 Fe3 C7 C1 -68.1(6)
C16 Fe3 C7 C1 -33.8(4)
C13 Fe3 C7 C1 49.8(4)
C11 Fe3 C7 C1 -117.5(4)
C10 Fe3 C7 C1 -154.7(4)
C9 Fe3 C7 C1 161.7(4)
C11 C7 C8 C9 -1.2(4)
C1 C7 C8 C9 179.9(3)
Fe3 C7 C8 C9 -59.9(3)
C11 C7 C8 Fe3 58.7(3)
C1 C7 C8 Fe3 -120.2(4)
C14 Fe3 C8 C9 -75.5(3)
C12 Fe3 C8 C9 -158.2(3)
C15 Fe3 C8 C9 -46.4(7)
C16 Fe3 C8 C9 172.1(5)
C13 Fe3 C8 C9 -116.5(3)
C11 Fe3 C8 C9 81.4(3)
C10 Fe3 C8 C9 37.4(3)
C7 Fe3 C8 C9 119.7(4)
C14 Fe3 C8 C7 164.8(2)
C12 Fe3 C8 C7 82.1(3)
C15 Fe3 C8 C7 -166.2(5)
C16 Fe3 C8 C7 52.3(6)
C13 Fe3 C8 C7 123.8(3)
C11 Fe3 C8 C7 -38.3(2)
C10 Fe3 C8 C7 -82.3(3)
C9 Fe3 C8 C7 -119.7(4)
C7 C8 C9 C10 1.1(5)
Fe3 C8 C9 C10 -59.2(3)
C7 C8 C9 Fe3 60.2(3)
C14 Fe3 C9 C8 122.7(3)
C12 Fe3 C9 C8 49.7(5)
C15 Fe3 C9 C8 162.8(3)
C16 Fe3 C9 C8 -169.6(6)
C13 Fe3 C9 C8 80.7(3)
C11 Fe3 C9 C8 -81.3(3)
C10 Fe3 C9 C8 -119.5(4)
C7 Fe3 C9 C8 -37.4(2)
C8 Fe3 C9 C10 119.5(4)
C14 Fe3 C9 C10 -117.7(3)
C12 Fe3 C9 C10 169.2(4)
C15 Fe3 C9 C10 -77.7(3)
C16 Fe3 C9 C10 -50.1(8)
C13 Fe3 C9 C10 -159.8(3)
C11 Fe3 C9 C10 38.2(3)
C7 Fe3 C9 C10 82.1(3)
C8 C9 C10 C11 -0.5(5)
Fe3 C9 C10 C11 -59.3(3)
C8 C9 C10 Fe3 58.8(3)
C8 Fe3 C10 C11 81.0(3)
C14 Fe3 C10 C11 -161.8(3)
C12 Fe3 C10 C11 -45.6(8)
C15 Fe3 C10 C11 -119.7(3)
C16 Fe3 C10 C11 -78.4(4)
C13 Fe3 C10 C11 163.4(4)
C9 Fe3 C10 C11 118.6(4)
C7 Fe3 C10 C11 37.2(3)
C8 Fe3 C10 C9 -37.6(2)
C14 Fe3 C10 C9 79.6(3)
C12 Fe3 C10 C9 -164.2(6)
C15 Fe3 C10 C9 121.8(3)
C16 Fe3 C10 C9 163.1(3)
C13 Fe3 C10 C9 44.9(6)
C11 Fe3 C10 C9 -118.6(4)
C7 Fe3 C10 C9 -81.4(3)
C9 C10 C11 C7 -0.2(5)
Fe3 C10 C11 C7 -59.9(3)
C9 C10 C11 Fe3 59.7(3)
C8 C7 C11 C10 0.8(5)
C1 C7 C11 C10 179.8(3)
Fe3 C7 C11 C10 59.5(3)
C8 C7 C11 Fe3 -58.6(3)
C1 C7 C11 Fe3 120.3(3)
C8 Fe3 C11 C10 -81.9(3)
C14 Fe3 C11 C10 42.9(6)
C12 Fe3 C11 C10 165.2(3)
C15 Fe3 C11 C10 79.6(3)
C16 Fe3 C11 C10 123.2(3)
C13 Fe3 C11 C10 -156.6(6)
C9 Fe3 C11 C10 -37.9(3)
C7 Fe3 C11 C10 -120.1(4)
C8 Fe3 C11 C7 38.3(2)
C14 Fe3 C11 C7 163.0(4)
C12 Fe3 C11 C7 -74.6(3)
C15 Fe3 C11 C7 -160.2(2)
C16 Fe3 C11 C7 -116.7(3)
C13 Fe3 C11 C7 -36.4(7)
C10 Fe3 C11 C7 120.1(4)
C9 Fe3 C11 C7 82.3(3)
C8 Fe3 C12 C16 -162.1(3)
C14 Fe3 C12 C16 80.9(3)
C15 Fe3 C12 C16 37.6(3)
C13 Fe3 C12 C16 119.0(4)
C11 Fe3 C12 C16 -77.9(4)
C10 Fe3 C12 C16 -42.4(8)
C9 Fe3 C12 C16 162.5(4)
C7 Fe3 C12 C16 -119.3(3)
C8 Fe3 C12 C13 78.9(3)
C14 Fe3 C12 C13 -38.1(3)
C15 Fe3 C12 C13 -81.4(3)
C16 Fe3 C12 C13 -119.0(4)
C11 Fe3 C12 C13 163.1(3)
C10 Fe3 C12 C13 -161.4(6)
C9 Fe3 C12 C13 43.5(6)
C7 Fe3 C12 C13 121.7(3)
C16 C12 C13 C14 -0.5(5)
Fe3 C12 C13 C14 59.5(3)
C16 C12 C13 Fe3 -60.0(3)
C8 Fe3 C13 C14 122.9(3)
C12 Fe3 C13 C14 -118.4(4)
C15 Fe3 C13 C14 -37.1(3)
C16 Fe3 C13 C14 -81.1(3)
C11 Fe3 C13 C14 -168.3(6)
C10 Fe3 C13 C14 49.2(6)
C9 Fe3 C13 C14 80.9(3)
C7 Fe3 C13 C14 163.8(2)
C8 Fe3 C13 C12 -118.6(3)
C14 Fe3 C13 C12 118.4(4)
C15 Fe3 C13 C12 81.4(3)
C16 Fe3 C13 C12 37.4(3)
C11 Fe3 C13 C12 -49.9(8)
C10 Fe3 C13 C12 167.6(4)
C9 Fe3 C13 C12 -160.7(3)
C7 Fe3 C13 C12 -77.7(3)
C12 C13 C14 C15 0.1(5)
Fe3 C13 C14 C15 59.6(3)
C12 C13 C14 Fe3 -59.5(3)
C8 Fe3 C14 C15 165.2(3)
C12 Fe3 C14 C15 -81.5(3)
C16 Fe3 C14 C15 -38.2(3)
C13 Fe3 C14 C15 -119.6(4)
C11 Fe3 C14 C15 51.4(6)
C10 Fe3 C14 C15 82.4(3)
C9 Fe3 C14 C15 124.1(3)
C7 Fe3 C14 C15 -163.6(4)
C8 Fe3 C14 C13 -75.2(3)
C12 Fe3 C14 C13 38.1(3)
C15 Fe3 C14 C13 119.6(4)
C16 Fe3 C14 C13 81.4(3)
C11 Fe3 C14 C13 171.0(4)
C10 Fe3 C14 C13 -158.0(3)
C9 Fe3 C14 C13 -116.3(3)
C7 Fe3 C14 C13 -44.0(6)
C13 C14 C15 C16 0.3(5)
Fe3 C14 C15 C16 59.9(3)
C13 C14 C15 Fe3 -59.6(3)
C8 Fe3 C15 C14 -39.1(7)
C12 Fe3 C15 C14 81.6(3)
C16 Fe3 C15 C14 118.6(5)
C13 Fe3 C15 C14 37.6(3)
C11 Fe3 C15 C14 -158.3(3)
C10 Fe3 C15 C14 -115.8(3)
C9 Fe3 C15 C14 -73.9(3)
C7 Fe3 C15 C14 165.6(4)
C8 Fe3 C15 C16 -157.7(5)
C14 Fe3 C15 C16 -118.6(5)
C12 Fe3 C15 C16 -37.0(3)
C13 Fe3 C15 C16 -81.0(4)
C11 Fe3 C15 C16 83.1(4)
C10 Fe3 C15 C16 125.6(3)
C9 Fe3 C15 C16 167.5(3)
C7 Fe3 C15 C16 47.0(6)
C13 C12 C16 C15 0.7(6)
Fe3 C12 C16 C15 -59.2(3)
C13 C12 C16 Fe3 59.9(3)
C14 C15 C16 C12 -0.6(5)
Fe3 C15 C16 C12 59.3(3)
C14 C15 C16 Fe3 -60.0(3)
C8 Fe3 C16 C12 41.6(7)
C14 Fe3 C16 C12 -82.0(3)
C15 Fe3 C16 C12 -119.6(5)
C13 Fe3 C16 C12 -38.0(3)
C11 Fe3 C16 C12 123.0(3)
C10 Fe3 C16 C12 166.0(3)
C9 Fe3 C16 C12 -155.6(6)
C7 Fe3 C16 C12 79.3(4)
C8 Fe3 C16 C15 161.2(4)
C14 Fe3 C16 C15 37.6(3)
C12 Fe3 C16 C15 119.6(5)
C13 Fe3 C16 C15 81.6(3)
C11 Fe3 C16 C15 -117.4(3)
C10 Fe3 C16 C15 -74.4(4)
C9 Fe3 C16 C15 -36.0(8)
C7 Fe3 C16 C15 -161.1(3)
C1 C2 C17 C21 130.8(4)
C3 C2 C17 C21 -48.3(5)
C1 C2 C17 C18 -48.8(5)
C3 C2 C17 C18 132.1(4)
C1 C2 C17 Fe1 -139.9(3)
C3 C2 C17 Fe1 41.0(5)
C26 Fe1 C17 C21 128.1(3)
C24 Fe1 C17 C21 -161.0(7)
C20 Fe1 C17 C21 -37.5(3)
C19 Fe1 C17 C21 -81.0(3)
C18 Fe1 C17 C21 -118.5(3)
C25 Fe1 C17 C21 168.5(3)
C22 Fe1 C17 C21 85.9(3)
C23 Fe1 C17 C21 53.5(5)
C26 Fe1 C17 C18 -113.4(3)
C24 Fe1 C17 C18 -42.5(8)
C20 Fe1 C17 C18 81.0(3)
C19 Fe1 C17 C18 37.5(3)
C25 Fe1 C17 C18 -73.0(3)
C21 Fe1 C17 C18 118.5(3)
C22 Fe1 C17 C18 -155.5(3)
C23 Fe1 C17 C18 172.0(5)
C26 Fe1 C17 C2 9.1(4)
C24 Fe1 C17 C2 80.0(8)
C20 Fe1 C17 C2 -156.5(4)
C19 Fe1 C17 C2 160.0(4)
C18 Fe1 C17 C2 122.5(4)
C25 Fe1 C17 C2 49.5(4)
C21 Fe1 C17 C2 -119.0(4)
C22 Fe1 C17 C2 -33.0(4)
C23 Fe1 C17 C2 -65.5(6)
C21 C17 C18 C19 -0.9(4)
C2 C17 C18 C19 178.8(3)
Fe1 C17 C18 C19 -59.7(3)
C21 C17 C18 Fe1 58.8(3)
C2 C17 C18 Fe1 -121.5(4)
C26 Fe1 C18 C19 -155.8(3)
C24 Fe1 C18 C19 -74.3(4)
C20 Fe1 C18 C19 37.6(3)
C25 Fe1 C18 C19 -113.9(3)
C21 Fe1 C18 C19 81.4(3)
C22 Fe1 C18 C19 172.0(4)
C23 Fe1 C18 C19 -48.3(9)
C17 Fe1 C18 C19 119.4(4)
C26 Fe1 C18 C17 84.8(3)
C24 Fe1 C18 C17 166.3(3)
C20 Fe1 C18 C17 -81.8(3)
C19 Fe1 C18 C17 -119.4(4)
C25 Fe1 C18 C17 126.7(2)
C21 Fe1 C18 C17 -38.0(2)
C22 Fe1 C18 C17 52.7(5)
C23 Fe1 C18 C17 -167.7(7)
C17 C18 C19 C20 0.6(5)
Fe1 C18 C19 C20 -59.6(3)
C17 C18 C19 Fe1 60.2(3)
C26 Fe1 C19 C20 169.8(4)
C24 Fe1 C19 C20 -115.7(3)
C18 Fe1 C19 C20 119.1(4)
C25 Fe1 C19 C20 -157.3(3)
C21 Fe1 C19 C20 37.6(3)
C22 Fe1 C19 C20 -46.2(10)
C23 Fe1 C19 C20 -76.2(4)
C17 Fe1 C19 C20 81.4(3)
C26 Fe1 C19 C18 50.8(5)
C24 Fe1 C19 C18 125.2(3)
C20 Fe1 C19 C18 -119.1(4)
C25 Fe1 C19 C18 83.6(3)
C21 Fe1 C19 C18 -81.5(3)
C22 Fe1 C19 C18 -165.3(8)
C23 Fe1 C19 C18 164.8(3)
C17 Fe1 C19 C18 -37.7(2)
C18 C19 C20 C21 -0.1(5)
Fe1 C19 C20 C21 -59.6(3)
C18 C19 C20 Fe1 59.5(3)
C26 Fe1 C20 C19 -160.2(7)
C24 Fe1 C20 C19 82.3(4)
C18 Fe1 C20 C19 -37.7(3)
C25 Fe1 C20 C19 47.9(6)
C21 Fe1 C20 C19 -119.4(4)
C22 Fe1 C20 C19 166.8(3)
C23 Fe1 C20 C19 125.0(4)
C17 Fe1 C20 C19 -81.9(3)
C26 Fe1 C20 C21 -40.8(10)
C24 Fe1 C20 C21 -158.3(3)
C19 Fe1 C20 C21 119.4(4)
C18 Fe1 C20 C21 81.6(3)
C25 Fe1 C20 C21 167.3(4)
C22 Fe1 C20 C21 -73.9(4)
C23 Fe1 C20 C21 -115.6(4)
C17 Fe1 C20 C21 37.5(3)
C19 C20 C21 C17 -0.5(5)
Fe1 C20 C21 C17 -60.0(3)
C19 C20 C21 Fe1 59.5(3)
C18 C17 C21 C20 0.8(5)
C2 C17 C21 C20 -178.8(3)
Fe1 C17 C21 C20 59.4(3)
C18 C17 C21 Fe1 -58.6(2)
C2 C17 C21 Fe1 121.7(3)
C26 Fe1 C21 C20 168.4(3)
C24 Fe1 C21 C20 48.1(7)
C19 Fe1 C21 C20 -37.4(3)
C18 Fe1 C21 C20 -81.2(3)
C25 Fe1 C21 C20 -157.2(7)
C22 Fe1 C21 C20 127.5(4)
C23 Fe1 C21 C20 84.2(4)
C17 Fe1 C21 C20 -119.5(4)
C26 Fe1 C21 C17 -72.1(3)
C24 Fe1 C21 C17 167.6(5)
C20 Fe1 C21 C17 119.5(4)
C19 Fe1 C21 C17 82.0(3)
C18 Fe1 C21 C17 38.2(2)
C25 Fe1 C21 C17 -37.7(9)
C22 Fe1 C21 C17 -113.1(3)
C23 Fe1 C21 C17 -156.4(3)
C24 Fe1 C22 C26 -80.4(4)
C20 Fe1 C22 C26 168.2(3)
C19 Fe1 C22 C26 -154.9(8)
C18 Fe1 C22 C26 46.5(6)
C25 Fe1 C22 C26 -37.5(3)
C21 Fe1 C22 C26 126.7(3)
C23 Fe1 C22 C26 -117.4(5)
C17 Fe1 C22 C26 83.2(3)
C26 Fe1 C22 C23 117.4(5)
C24 Fe1 C22 C23 37.0(4)
C20 Fe1 C22 C23 -74.4(4)
C19 Fe1 C22 C23 -37.5(10)
C18 Fe1 C22 C23 163.8(5)
C25 Fe1 C22 C23 79.9(4)
C21 Fe1 C22 C23 -115.9(4)
C17 Fe1 C22 C23 -159.4(4)
C26 C22 C23 C24 0.7(6)
Fe1 C22 C23 C24 -59.3(4)
C26 C22 C23 Fe1 60.0(3)
C26 Fe1 C23 C24 81.3(4)
C20 Fe1 C23 C24 -113.3(4)
C19 Fe1 C23 C24 -71.3(5)
C18 Fe1 C23 C24 -33.6(10)
C25 Fe1 C23 C24 37.7(4)
C21 Fe1 C23 C24 -156.7(3)
C22 Fe1 C23 C24 119.6(5)
C17 Fe1 C23 C24 165.5(4)
C26 Fe1 C23 C22 -38.3(3)
C24 Fe1 C23 C22 -119.6(5)
C20 Fe1 C23 C22 127.1(4)
C19 Fe1 C23 C22 169.1(3)
C18 Fe1 C23 C22 -153.2(7)
C25 Fe1 C23 C22 -81.9(4)
C21 Fe1 C23 C22 83.7(4)
C17 Fe1 C23 C22 45.9(6)
C22 C23 C24 C25 -1.4(6)
Fe1 C23 C24 C25 -60.6(4)
C22 C23 C24 Fe1 59.2(4)
C26 Fe1 C24 C25 37.3(3)
C20 Fe1 C24 C25 -156.1(3)
C19 Fe1 C24 C25 -113.7(4)
C18 Fe1 C24 C25 -72.7(4)
C21 Fe1 C24 C25 170.0(4)
C22 Fe1 C24 C25 80.7(4)
C23 Fe1 C24 C25 118.3(5)
C17 Fe1 C24 C25 -39.6(9)
C26 Fe1 C24 C23 -81.0(4)
C20 Fe1 C24 C23 85.6(4)
C19 Fe1 C24 C23 127.9(4)
C18 Fe1 C24 C23 169.0(3)
C25 Fe1 C24 C23 -118.3(5)
C21 Fe1 C24 C23 51.6(7)
C22 Fe1 C24 C23 -37.6(4)
C17 Fe1 C24 C23 -157.9(6)
C23 C24 C25 C26 1.5(6)
Fe1 C24 C25 C26 -59.2(3)
C23 C24 C25 Fe1 60.7(4)
C26 Fe1 C25 C24 -119.6(5)
C20 Fe1 C25 C24 50.2(7)
C19 Fe1 C25 C24 83.4(4)
C18 Fe1 C25 C24 126.0(4)
C21 Fe1 C25 C24 -163.3(7)
C22 Fe1 C25 C24 -82.1(4)
C23 Fe1 C25 C24 -37.9(4)
C17 Fe1 C25 C24 166.9(4)
C24 Fe1 C25 C26 119.6(5)
C20 Fe1 C25 C26 169.8(4)
C19 Fe1 C25 C26 -157.0(3)
C18 Fe1 C25 C26 -114.4(3)
C21 Fe1 C25 C26 -43.7(9)
C22 Fe1 C25 C26 37.4(3)
C23 Fe1 C25 C26 81.7(4)
C17 Fe1 C25 C26 -73.5(4)
C23 C22 C26 C25 0.2(6)
Fe1 C22 C26 C25 60.5(3)
C23 C22 C26 Fe1 -60.3(4)
C24 C25 C26 C22 -1.0(5)
Fe1 C25 C26 C22 -60.6(3)
C24 C25 C26 Fe1 59.6(3)
C24 Fe1 C26 C22 82.2(4)
C20 Fe1 C26 C22 -41.3(10)
C19 Fe1 C26 C22 166.9(4)
C18 Fe1 C26 C22 -158.0(3)
C25 Fe1 C26 C22 119.1(5)
C21 Fe1 C26 C22 -74.1(4)
C23 Fe1 C26 C22 38.8(4)
C17 Fe1 C26 C22 -114.7(3)
C24 Fe1 C26 C25 -36.9(4)
C20 Fe1 C26 C25 -160.5(8)
C19 Fe1 C26 C25 47.8(5)
C18 Fe1 C26 C25 82.9(3)
C21 Fe1 C26 C25 166.8(3)
C22 Fe1 C26 C25 -119.1(5)
C23 Fe1 C26 C25 -80.3(4)
C17 Fe1 C26 C25 126.1(3)
C3 C4 C27 C28 2.7(6)
C5 C4 C27 C28 -178.5(4)
C3 C4 C27 C31 -175.0(4)
C5 C4 C27 C31 3.7(6)
C3 C4 C27 Fe2 -87.0(4)
C5 C4 C27 Fe2 91.7(4)
C35 Fe2 C27 C28 -80.0(3)
C34 Fe2 C27 C28 -52.2(6)
C36 Fe2 C27 C28 -120.3(3)
C31 Fe2 C27 C28 117.4(3)
C30 Fe2 C27 C28 80.2(3)
C33 Fe2 C27 C28 168.2(5)
C29 Fe2 C27 C28 37.1(3)
C32 Fe2 C27 C28 -161.5(3)
C35 Fe2 C27 C31 162.7(3)
C34 Fe2 C27 C31 -169.6(5)
C36 Fe2 C27 C31 122.3(3)
C30 Fe2 C27 C31 -37.2(3)
C28 Fe2 C27 C31 -117.4(3)
C33 Fe2 C27 C31 50.9(6)
C29 Fe2 C27 C31 -80.3(3)
C32 Fe2 C27 C31 81.1(3)
C35 Fe2 C27 C4 42.5(4)
C34 Fe2 C27 C4 70.2(7)
C36 Fe2 C27 C4 2.1(4)
C31 Fe2 C27 C4 -120.2(4)
C30 Fe2 C27 C4 -157.4(4)
C28 Fe2 C27 C4 122.4(4)
C33 Fe2 C27 C4 -69.3(6)
C29 Fe2 C27 C4 159.5(4)
C32 Fe2 C27 C4 -39.1(4)
C31 C27 C28 C29 0.4(4)
C4 C27 C28 C29 -177.7(3)
Fe2 C27 C28 C29 -59.2(3)
C31 C27 C28 Fe2 59.6(3)
C4 C27 C28 Fe2 -118.5(4)
C35 Fe2 C28 C29 -120.2(3)
C34 Fe2 C28 C29 -78.5(3)
C36 Fe2 C28 C29 -162.5(3)
C31 Fe2 C28 C29 81.0(3)
C30 Fe2 C28 C29 37.2(3)
C33 Fe2 C28 C29 -45.3(8)
C27 Fe2 C28 C29 120.0(4)
C32 Fe2 C28 C29 164.1(5)
C35 Fe2 C28 C27 119.8(3)
C34 Fe2 C28 C27 161.6(3)
C36 Fe2 C28 C27 77.5(3)
C31 Fe2 C28 C27 -39.0(2)
C30 Fe2 C28 C27 -82.7(3)
C33 Fe2 C28 C27 -165.3(6)
C29 Fe2 C28 C27 -120.0(4)
C32 Fe2 C28 C27 44.1(6)
C27 C28 C29 C30 -0.5(5)
Fe2 C28 C29 C30 -59.6(3)
C27 C28 C29 Fe2 59.0(3)
C35 Fe2 C29 C30 -161.3(3)
C34 Fe2 C29 C30 -118.3(3)
C36 Fe2 C29 C30 162.4(5)
C31 Fe2 C29 C30 37.4(3)
C28 Fe2 C29 C30 119.4(4)
C33 Fe2 C29 C30 -76.7(4)
C27 Fe2 C29 C30 81.9(3)
C32 Fe2 C29 C30 -41.5(8)
C35 Fe2 C29 C28 79.3(3)
C34 Fe2 C29 C28 122.3(3)
C36 Fe2 C29 C28 43.0(6)
C31 Fe2 C29 C28 -82.0(3)
C30 Fe2 C29 C28 -119.4(4)
C33 Fe2 C29 C28 163.9(3)
C27 Fe2 C29 C28 -37.5(2)
C32 Fe2 C29 C28 -160.9(6)
C28 C29 C30 C31 0.5(5)
Fe2 C29 C30 C31 -58.8(3)
C28 C29 C30 Fe2 59.3(3)
C35 Fe2 C30 C29 47.2(7)
C34 Fe2 C30 C29 81.5(3)
C36 Fe2 C30 C29 -160.8(5)
C31 Fe2 C30 C29 -119.7(4)
C28 Fe2 C30 C29 -37.6(3)
C33 Fe2 C30 C29 122.8(3)
C27 Fe2 C30 C29 -81.8(3)
C32 Fe2 C30 C29 164.7(3)
C35 Fe2 C30 C31 166.9(5)
C34 Fe2 C30 C31 -158.7(3)
C36 Fe2 C30 C31 -41.1(7)
C28 Fe2 C30 C31 82.1(3)
C33 Fe2 C30 C31 -117.4(3)
C27 Fe2 C30 C31 37.9(3)
C29 Fe2 C30 C31 119.7(4)
C32 Fe2 C30 C31 -75.6(4)
C29 C30 C31 C27 -0.2(5)
Fe2 C30 C31 C27 -59.5(3)
C29 C30 C31 Fe2 59.3(3)
C28 C27 C31 C30 -0.1(5)
C4 C27 C31 C30 178.1(4)
Fe2 C27 C31 C30 59.8(3)
C28 C27 C31 Fe2 -59.9(3)
C4 C27 C31 Fe2 118.3(4)
C35 Fe2 C31 C30 -166.0(6)
C34 Fe2 C31 C30 51.6(7)
C36 Fe2 C31 C30 164.4(3)
C28 Fe2 C31 C30 -80.9(3)
C33 Fe2 C31 C30 81.5(4)
C27 Fe2 C31 C30 -119.6(4)
C29 Fe2 C31 C30 -37.1(3)
C32 Fe2 C31 C30 123.2(3)
C35 Fe2 C31 C27 -46.4(7)
C34 Fe2 C31 C27 171.3(5)
C36 Fe2 C31 C27 -76.0(3)
C30 Fe2 C31 C27 119.6(4)
C28 Fe2 C31 C27 38.8(2)
C33 Fe2 C31 C27 -158.8(3)
C29 Fe2 C31 C27 82.6(3)
C32 Fe2 C31 C27 -117.2(3)
C35 Fe2 C32 C36 -38.1(3)
C34 Fe2 C32 C36 -82.1(4)
C31 Fe2 C32 C36 121.4(3)
C30 Fe2 C32 C36 162.5(3)
C28 Fe2 C32 C36 46.4(7)
C33 Fe2 C32 C36 -119.6(5)
C27 Fe2 C32 C36 78.4(4)
C29 Fe2 C32 C36 -166.4(6)
C35 Fe2 C32 C33 81.5(4)
C34 Fe2 C32 C33 37.4(4)
C36 Fe2 C32 C33 119.6(5)
C31 Fe2 C32 C33 -119.1(4)
C30 Fe2 C32 C33 -78.0(4)
C28 Fe2 C32 C33 166.0(5)
C27 Fe2 C32 C33 -162.0(3)
C29 Fe2 C32 C33 -46.9(9)
C36 C32 C33 C34 -0.9(6)
Fe2 C32 C33 C34 -59.8(4)
C36 C32 C33 Fe2 58.9(4)
C35 Fe2 C33 C34 37.7(3)
C36 Fe2 C33 C34 81.3(4)
C31 Fe2 C33 C34 -162.4(3)
C30 Fe2 C33 C34 -119.8(3)
C28 Fe2 C33 C34 -44.1(8)
C27 Fe2 C33 C34 160.7(4)
C29 Fe2 C33 C34 -78.5(4)
C32 Fe2 C33 C34 118.6(5)
C35 Fe2 C33 C32 -80.9(4)
C34 Fe2 C33 C32 -118.6(5)
C36 Fe2 C33 C32 -37.3(4)
C31 Fe2 C33 C32 79.0(4)
C30 Fe2 C33 C32 121.6(4)
C28 Fe2 C33 C32 -162.7(6)
C27 Fe2 C33 C32 42.1(7)
C29 Fe2 C33 C32 163.0(3)
C32 C33 C34 C35 0.5(6)
Fe2 C33 C34 C35 -59.6(3)
C32 C33 C34 Fe2 60.1(4)
C35 Fe2 C34 C33 -119.5(5)
C36 Fe2 C34 C33 -81.8(4)
C31 Fe2 C34 C33 41.7(7)
C30 Fe2 C34 C33 79.0(4)
C28 Fe2 C34 C33 164.1(3)
C27 Fe2 C34 C33 -156.2(5)
C29 Fe2 C34 C33 121.6(3)
C32 Fe2 C34 C33 -38.1(3)
C36 Fe2 C34 C35 37.7(3)
C31 Fe2 C34 C35 161.1(5)
C30 Fe2 C34 C35 -161.5(3)
C28 Fe2 C34 C35 -76.4(4)
C33 Fe2 C34 C35 119.5(5)
C27 Fe2 C34 C35 -36.8(7)
C29 Fe2 C34 C35 -118.9(3)
C32 Fe2 C34 C35 81.4(4)
C33 C34 C35 C36 0.1(6)
Fe2 C34 C35 C36 -60.1(3)
C33 C34 C35 Fe2 60.2(4)
C34 Fe2 C35 C36 118.8(5)
C31 Fe2 C35 C36 -39.8(8)
C30 Fe2 C35 C36 165.6(5)
C28 Fe2 C35 C36 -117.6(3)
C33 Fe2 C35 C36 81.9(3)
C27 Fe2 C35 C36 -74.7(4)
C29 Fe2 C35 C36 -159.9(3)
C32 Fe2 C35 C36 38.1(3)
C36 Fe2 C35 C34 -118.8(5)
C31 Fe2 C35 C34 -158.6(5)
C30 Fe2 C35 C34 46.8(7)
C28 Fe2 C35 C34 123.6(3)
C33 Fe2 C35 C34 -36.9(3)
C27 Fe2 C35 C34 166.5(3)
C29 Fe2 C35 C34 81.3(4)
C32 Fe2 C35 C34 -80.7(4)
C34 C35 C36 C32 -0.7(6)
Fe2 C35 C36 C32 -60.5(3)
C34 C35 C36 Fe2 59.8(3)
C33 C32 C36 C35 1.0(6)
Fe2 C32 C36 C35 60.0(3)
C33 C32 C36 Fe2 -59.1(4)
C34 Fe2 C36 C35 -37.9(3)
C31 Fe2 C36 C35 164.8(3)
C30 Fe2 C36 C35 -164.6(5)
C28 Fe2 C36 C35 81.3(3)
C33 Fe2 C36 C35 -80.8(3)
C27 Fe2 C36 C35 123.1(3)
C29 Fe2 C36 C35 49.9(6)
C32 Fe2 C36 C35 -118.2(5)
C35 Fe2 C36 C32 118.2(5)
C34 Fe2 C36 C32 80.3(4)
C31 Fe2 C36 C32 -77.0(4)
C30 Fe2 C36 C32 -46.4(7)
C28 Fe2 C36 C32 -160.5(3)
C33 Fe2 C36 C32 37.4(4)
C27 Fe2 C36 C32 -118.7(3)
C29 Fe2 C36 C32 168.1(5)
